data_4025520
loop_
_publ_author_name
'Bangben Yao'
'Yuhong Zhang'
'Yong Li'

_publ_section_title
;
 Copper-Catalyzed Coupling Reaction of C-OMe Bonds Adjacent to a Nitrogen
 Atom with Terminal Alkynes
;
_journal_name_full 'Journal of Organic Chemistry'
_journal_page_first 4554
_journal_page_last 4561
_journal_paper_doi 10.1021/jo1007898
_journal_volume 75
_journal_year 2010
_chemical_formula_moiety 'C23 H22 N O2'
_chemical_formula_sum 'C23 H22 N O2'
_chemical_formula_weight 344.42
_space_group_IT_number 4
_symmetry_cell_setting monoclinic
_symmetry_space_group_name_Hall 'P 2yb'
_symmetry_space_group_name_H-M 'P 1 21 1'
_atom_sites_solution_hydrogens geom
_atom_sites_solution_primary direct
_atom_sites_solution_secondary difmap
_audit_creation_method SHELXL-97
_cell_angle_alpha 90.00
_cell_angle_beta 93.673(3)
_cell_angle_gamma 90.00
_cell_formula_units_Z 2
_cell_length_a 5.89032(15)
_cell_length_b 18.6263(5)
_cell_length_c 8.9648(2)
_cell_measurement_reflns_used 3065
_cell_measurement_temperature 293(2)
_cell_measurement_theta_max 66.8876
_cell_measurement_theta_min 2.3699
_cell_volume 981.55(4)
_computing_cell_refinement
;
CrysAlisPro, Oxford Diffraction Ltd.,
Version 1.171.33.52 (release 06-11-2009 CrysAlis171 .NET)
(compiled Nov  6 2009,16:24:50)
;
_computing_data_collection
;
CrysAlisPro, Oxford Diffraction Ltd.,
Version 1.171.33.52 (release 06-11-2009 CrysAlis171 .NET)
(compiled Nov  6 2009,16:24:50)
;
_computing_data_reduction
;
CrysAlisPro, Oxford Diffraction Ltd.,
Version 1.171.33.52 (release 06-11-2009 CrysAlis171 .NET)
(compiled Nov  6 2009,16:24:50)
;
_computing_molecular_graphics
;
 OLEX2: a complete structure solution, refinement and analysis program.
 Dolomanov et al., J. Appl. Cryst. (2009). 42, 339-341
;
_computing_publication_material
;
 OLEX2: a complete structure solution, refinement and analysis program.
 Dolomanov et al., J. Appl. Cryst. (2009). 42, 339-341
;
_computing_structure_refinement 'SHELXL-97 (Sheldrick, 1997)'
_computing_structure_solution 'SHELXS-97 (Sheldrick, 1990)'
_diffrn_ambient_temperature 293(2)
_diffrn_detector_area_resol_mean 10.3592
_diffrn_measured_fraction_theta_full 0.999
_diffrn_measured_fraction_theta_max 0.999
_diffrn_measurement_device_type 'Xcalibur, Atlas, Gemini ultra'
_diffrn_measurement_method '\w scans'
_diffrn_radiation_monochromator graphite
_diffrn_radiation_source 'fine-focus sealed tube'
_diffrn_radiation_type CuK\a
_diffrn_radiation_wavelength 1.54184
_diffrn_reflns_av_R_equivalents 0.0189
_diffrn_reflns_av_sigmaI/netI 0.0185
_diffrn_reflns_limit_h_max 7
_diffrn_reflns_limit_h_min -6
_diffrn_reflns_limit_k_max 22
_diffrn_reflns_limit_k_min -20
_diffrn_reflns_limit_l_max 10
_diffrn_reflns_limit_l_min -10
_diffrn_reflns_number 5209
_diffrn_reflns_theta_full 66.99
_diffrn_reflns_theta_max 66.99
_diffrn_reflns_theta_min 4.75
_exptl_absorpt_coefficient_mu 0.583
_exptl_absorpt_correction_T_max 0.89
_exptl_absorpt_correction_T_min 0.84
_exptl_absorpt_correction_type multi-scan
_exptl_absorpt_process_details
;
CrysAlisPro, Oxford Diffraction Ltd.,
Version 1.171.33.52 (release 06-11-2009 CrysAlis171 .NET)
(compiled Nov  6 2009,16:24:50)
Empirical absorption correction using spherical harmonics,
 implemented in SCALE3 ABSPACK scaling algorithm.
;
_exptl_crystal_colour colourless
_exptl_crystal_colour_primary colourless
_exptl_crystal_density_diffrn 1.165
_exptl_crystal_density_method 'not measured'
_exptl_crystal_description block
_exptl_crystal_F_000 366
_exptl_crystal_size_max 0.34
_exptl_crystal_size_mid 0.24
_exptl_crystal_size_min 0.2
_refine_diff_density_max 0.152
_refine_diff_density_min -0.219
_refine_diff_density_rms 0.025
_refine_ls_abs_structure_details 'Flack H D (1983), Acta Cryst. A39, 876-881'
_refine_ls_abs_structure_Flack 0.6(3)
_refine_ls_extinction_coef 0.0072(11)
_refine_ls_extinction_expression Fc^*^=kFc[1+0.001xFc^2^\l^3^/sin(2\q)]^-1/4^
_refine_ls_extinction_method SHELXL
_refine_ls_goodness_of_fit_ref 1.028
_refine_ls_hydrogen_treatment constr
_refine_ls_matrix_type full
_refine_ls_number_parameters 239
_refine_ls_number_reflns 2589
_refine_ls_number_restraints 1
_refine_ls_restrained_S_all 1.028
_refine_ls_R_factor_all 0.0412
_refine_ls_R_factor_gt 0.0346
_refine_ls_shift/su_max 0.000
_refine_ls_shift/su_mean 0.000
_refine_ls_structure_factor_coef Fsqd
_refine_ls_weighting_details
;
calc w=1/[\s^2^(Fo^2^)+(0.0589P)^2^+0.0658P] where P=(Fo^2^+2Fc^2^)/3
;
_refine_ls_weighting_scheme calc
_refine_ls_wR_factor_gt 0.0934
_refine_ls_wR_factor_ref 0.0982
_reflns_number_gt 2285
_reflns_number_total 2589
_reflns_threshold_expression >2sigma(I)
_cod_data_source_file jo1007898_si_001.cif
_cod_data_source_block 091208_YBB091208
_cod_depositor_comments
;
The following automatic conversions were performed:

'_symmetry_cell_setting' value 'Monoclinic' changed to 'monoclinic'
according to the built-in table from CIF Core dictionary named
'cif_core.dic' version 2.4.1 from 2010-06-29.

Automatic conversion script
Id: cif_fix_values 1646 2011-03-28 12:23:43Z adriana 
;
_cod_original_cell_volume 981.56(4)
_cod_database_code 4025520

loop_
_symmetry_equiv_pos_as_xyz
'x, y, z'
'-x, y+1/2, -z'

loop_
_atom_site_label
_atom_site_type_symbol
_atom_site_fract_x
_atom_site_fract_y
_atom_site_fract_z
_atom_site_U_iso_or_equiv
_atom_site_adp_type
_atom_site_occupancy
_atom_site_symmetry_multiplicity
_atom_site_calc_flag
_atom_site_refinement_flags
_atom_site_disorder_assembly
_atom_site_disorder_group
C11 C -0.0104(4) 0.31869(12) 0.7732(2) 0.0526(5) Uani 1 1 d . . .
C8 C 0.1358(3) 0.50090(12) 0.7563(2) 0.0514(5) Uani 1 1 d . . .
C7 C 0.0330(3) 0.55594(11) 0.7466(2) 0.0519(5) Uani 1 1 d . . .
C9 C 0.2626(3) 0.43335(11) 0.7879(2) 0.0470(4) Uani 1 1 d . . .
O2 O 0.7151(3) 0.37159(9) 0.45959(19) 0.0697(5) Uani 1 1 d . . .
C12 C -0.1390(3) 0.25326(12) 0.7641(2) 0.0515(5) Uani 1 1 d . . .
C10 C 0.1057(3) 0.37153(12) 0.7803(2) 0.0511(5) Uani 1 1 d . . .
N1 N 0.3854(3) 0.43392(11) 0.93680(18) 0.0539(4) Uani 1 1 d . . .
H1 H 0.4542 0.3904 0.9495 0.065 Uiso 1 1 calc R . .
C20 C 0.6463(4) 0.43967(15) 0.4496(2) 0.0578(5) Uani 1 1 d . . .
C6 C -0.0953(3) 0.62212(11) 0.7453(2) 0.0493(5) Uani 1 1 d . . .
C16 C -0.4566(4) 0.18124(16) 0.8267(3) 0.0719(7) Uani 1 1 d . . .
H16 H -0.5905 0.1761 0.8752 0.086 Uiso 1 1 calc R . .
C13 C -0.0599(4) 0.19542(14) 0.6837(3) 0.0683(6) Uani 1 1 d . . .
H13 H 0.0739 0.1997 0.6347 0.082 Uiso 1 1 calc R . .
C17 C -0.3393(4) 0.24580(14) 0.8362(3) 0.0605(6) Uani 1 1 d . . .
H17 H -0.3945 0.2838 0.8905 0.073 Uiso 1 1 calc R . .
C19 C 0.4727(3) 0.45695(12) 0.5549(2) 0.0540(5) Uani 1 1 d . . .
H19 H 0.3857 0.4981 0.5377 0.065 Uiso 1 1 calc R . .
C18 C 0.4341(3) 0.41763(11) 0.6710(2) 0.0504(5) Uani 1 1 d . . .
H18 H 0.5195 0.3758 0.6841 0.060 Uiso 1 1 calc R . .
C2 C -0.3866(4) 0.69959(16) 0.6368(3) 0.0751(7) Uani 1 1 d . . .
H2 H -0.4963 0.7099 0.5606 0.090 Uiso 1 1 calc R . .
C1 C -0.2613(4) 0.63675(14) 0.6323(3) 0.0638(6) Uani 1 1 d . . .
H1A H -0.2881 0.6045 0.5539 0.077 Uiso 1 1 calc R . .
C14 C -0.1790(5) 0.13214(16) 0.6767(4) 0.0820(8) Uani 1 1 d . . .
H14 H -0.1243 0.0936 0.6237 0.098 Uiso 1 1 calc R . .
O1 O 0.7200(4) 0.48196(13) 0.3641(2) 0.0971(7) Uani 1 1 d . . .
C15 C -0.3773(5) 0.12507(15) 0.7466(3) 0.0777(8) Uani 1 1 d . . .
H15 H -0.4580 0.0822 0.7398 0.093 Uiso 1 1 calc R . .
C22 C 0.2322(4) 0.44244(16) 1.0572(2) 0.0671(6) Uani 1 1 d . . .
H22B H 0.1647 0.4894 1.0515 0.101 Uiso 1 1 calc R . .
H22C H 0.3163 0.4369 1.1518 0.101 Uiso 1 1 calc R . .
H22A H 0.1148 0.4067 1.0475 0.101 Uiso 1 1 calc R . .
C5 C -0.0591(5) 0.67071(13) 0.8607(3) 0.0655(6) Uani 1 1 d . . .
H5 H 0.0519 0.6614 0.9368 0.079 Uiso 1 1 calc R . .
C4 C -0.1855(5) 0.73266(14) 0.8645(3) 0.0753(7) Uani 1 1 d . . .
H4 H -0.1596 0.7651 0.9425 0.090 Uiso 1 1 calc R . .
C23 C 0.5646(4) 0.48852(18) 0.9489(3) 0.0725(7) Uani 1 1 d . . .
H23A H 0.6709 0.4801 0.8740 0.109 Uiso 1 1 calc R . .
H23C H 0.6423 0.4861 1.0462 0.109 Uiso 1 1 calc R . .
H23B H 0.4980 0.5352 0.9344 0.109 Uiso 1 1 calc R . .
C3 C -0.3489(5) 0.74646(15) 0.7535(3) 0.0724(7) Uani 1 1 d . . .
H3 H -0.4356 0.7881 0.7571 0.087 Uiso 1 1 calc R . .
C21 C 0.8982(5) 0.3517(2) 0.3683(3) 0.0903(9) Uani 1 1 d . . .
H21B H 0.8558 0.3625 0.2655 0.136 Uiso 1 1 calc R . .
H21A H 0.9280 0.3013 0.3789 0.136 Uiso 1 1 calc R . .
H21C H 1.0325 0.3783 0.3997 0.136 Uiso 1 1 calc R . .

loop_
_atom_site_aniso_label
_atom_site_aniso_U_11
_atom_site_aniso_U_22
_atom_site_aniso_U_33
_atom_site_aniso_U_23
_atom_site_aniso_U_13
_atom_site_aniso_U_12
C11 0.0539(11) 0.0504(13) 0.0537(11) 0.0047(9) 0.0051(9) 0.0001(10)
C8 0.0473(10) 0.0488(13) 0.0588(12) 0.0028(9) 0.0099(9) -0.0018(9)
C7 0.0515(11) 0.0446(12) 0.0605(11) 0.0048(9) 0.0103(9) -0.0008(9)
C9 0.0458(9) 0.0418(10) 0.0540(10) 0.0028(9) 0.0089(8) 0.0002(9)
O2 0.0736(10) 0.0632(10) 0.0757(10) 0.0017(9) 0.0298(8) 0.0086(8)
C12 0.0529(11) 0.0474(12) 0.0534(11) 0.0040(9) -0.0029(9) -0.0020(10)
C10 0.0506(10) 0.0474(12) 0.0561(10) 0.0012(9) 0.0102(9) 0.0007(9)
N1 0.0531(8) 0.0541(10) 0.0550(9) 0.0031(8) 0.0076(7) 0.0019(8)
C20 0.0604(11) 0.0645(14) 0.0488(10) 0.0054(11) 0.0063(9) 0.0040(12)
C6 0.0494(10) 0.0418(11) 0.0574(11) 0.0061(9) 0.0097(9) 0.0008(9)
C16 0.0618(13) 0.0733(18) 0.0807(16) 0.0171(14) 0.0041(12) -0.0137(13)
C13 0.0662(13) 0.0632(15) 0.0761(15) -0.0110(13) 0.0099(12) -0.0050(12)
C17 0.0585(11) 0.0566(14) 0.0669(13) 0.0072(11) 0.0080(10) 0.0001(11)
C19 0.0556(11) 0.0518(13) 0.0552(11) 0.0073(9) 0.0072(9) 0.0065(9)
C18 0.0479(9) 0.0450(12) 0.0586(11) 0.0008(9) 0.0058(9) 0.0038(9)
C2 0.0711(15) 0.0661(16) 0.0857(17) 0.0024(14) -0.0138(13) 0.0135(13)
C1 0.0659(13) 0.0554(13) 0.0693(14) -0.0062(11) -0.0017(11) 0.0024(11)
C14 0.0952(19) 0.0558(15) 0.0945(19) -0.0168(14) 0.0018(16) -0.0030(14)
O1 0.1196(15) 0.0899(15) 0.0871(12) 0.0321(12) 0.0477(12) 0.0182(13)
C15 0.0862(17) 0.0566(16) 0.0877(18) 0.0086(14) -0.0136(15) -0.0222(14)
C22 0.0727(13) 0.0729(16) 0.0571(11) -0.0012(12) 0.0154(10) -0.0130(13)
C5 0.0767(14) 0.0574(14) 0.0610(12) -0.0002(11) -0.0060(11) 0.0060(11)
C4 0.103(2) 0.0536(15) 0.0691(15) -0.0083(12) 0.0023(14) 0.0079(14)
C23 0.0570(12) 0.0912(19) 0.0692(14) -0.0063(13) 0.0038(10) -0.0185(13)
C3 0.0749(15) 0.0562(15) 0.0869(18) 0.0016(13) 0.0105(14) 0.0172(12)
C21 0.0843(17) 0.101(2) 0.0901(18) -0.0115(17) 0.0362(15) 0.0161(17)

loop_
_atom_type_symbol
_atom_type_description
_atom_type_scat_dispersion_real
_atom_type_scat_dispersion_imag
_atom_type_scat_source
C C 0.0181 0.0091 'International Tables Vol C Tables 4.2.6.8 and 6.1.1.4'
H H 0.0000 0.0000 'International Tables Vol C Tables 4.2.6.8 and 6.1.1.4'
N N 0.0311 0.0180 'International Tables Vol C Tables 4.2.6.8 and 6.1.1.4'
O O 0.0492 0.0322 'International Tables Vol C Tables 4.2.6.8 and 6.1.1.4'

loop_
_geom_angle_atom_site_label_1
_geom_angle_atom_site_label_2
_geom_angle_atom_site_label_3
_geom_angle
_geom_angle_site_symmetry_1
_geom_angle_site_symmetry_3
_geom_angle_publ_flag
C10 C11 C12 177.1(2) . . ?
C7 C8 C9 173.1(2) . . ?
C8 C7 C6 176.2(2) . . ?
C10 C9 N1 108.46(16) . . ?
C10 C9 C8 110.32(15) . . ?
N1 C9 C8 112.26(17) . . ?
C10 C9 C18 104.96(17) . . ?
N1 C9 C18 108.28(14) . . ?
C8 C9 C18 112.24(16) . . ?
C20 O2 C21 116.1(2) . . ?
C17 C12 C13 119.1(2) . . ?
C17 C12 C11 121.3(2) . . ?
C13 C12 C11 119.6(2) . . ?
C11 C10 C9 176.0(2) . . ?
C22 N1 C23 110.27(18) . . ?
C22 N1 C9 112.28(15) . . ?
C23 N1 C9 112.38(17) . . ?
C22 N1 H1 107.2 . . ?
C23 N1 H1 107.2 . . ?
C9 N1 H1 107.2 . . ?
O1 C20 O2 123.2(2) . . ?
O1 C20 C19 124.1(2) . . ?
O2 C20 C19 112.71(19) . . ?
C5 C6 C1 119.1(2) . . ?
C5 C6 C7 119.81(19) . . ?
C1 C6 C7 121.1(2) . . ?
C15 C16 C17 120.6(2) . . ?
C15 C16 H16 119.7 . . ?
C17 C16 H16 119.7 . . ?
C14 C13 C12 120.1(2) . . ?
C14 C13 H13 119.9 . . ?
C12 C13 H13 119.9 . . ?
C16 C17 C12 119.6(2) . . ?
C16 C17 H17 120.2 . . ?
C12 C17 H17 120.2 . . ?
C18 C19 C20 123.6(2) . . ?
C18 C19 H19 118.2 . . ?
C20 C19 H19 118.2 . . ?
C19 C18 C9 126.55(19) . . ?
C19 C18 H18 116.7 . . ?
C9 C18 H18 116.7 . . ?
C3 C2 C1 120.0(3) . . ?
C3 C2 H2 120.0 . . ?
C1 C2 H2 120.0 . . ?
C2 C1 C6 119.7(2) . . ?
C2 C1 H1A 120.2 . . ?
C6 C1 H1A 120.2 . . ?
C15 C14 C13 120.8(3) . . ?
C15 C14 H14 119.6 . . ?
C13 C14 H14 119.6 . . ?
C14 C15 C16 119.8(3) . . ?
C14 C15 H15 120.1 . . ?
C16 C15 H15 120.1 . . ?
N1 C22 H22B 109.5 . . ?
N1 C22 H22C 109.5 . . ?
H22B C22 H22C 109.5 . . ?
N1 C22 H22A 109.5 . . ?
H22B C22 H22A 109.5 . . ?
H22C C22 H22A 109.5 . . ?
C4 C5 C6 120.7(2) . . ?
C4 C5 H5 119.7 . . ?
C6 C5 H5 119.7 . . ?
C3 C4 C5 119.9(2) . . ?
C3 C4 H4 120.0 . . ?
C5 C4 H4 120.0 . . ?
N1 C23 H23A 109.5 . . ?
N1 C23 H23C 109.5 . . ?
H23A C23 H23C 109.5 . . ?
N1 C23 H23B 109.5 . . ?
H23A C23 H23B 109.5 . . ?
H23C C23 H23B 109.5 . . ?
C4 C3 C2 120.6(3) . . ?
C4 C3 H3 119.7 . . ?
C2 C3 H3 119.7 . . ?
O2 C21 H21B 109.5 . . ?
O2 C21 H21A 109.5 . . ?
H21B C21 H21A 109.5 . . ?
O2 C21 H21C 109.5 . . ?
H21B C21 H21C 109.5 . . ?
H21A C21 H21C 109.5 . . ?

loop_
_geom_bond_atom_site_label_1
_geom_bond_atom_site_label_2
_geom_bond_distance
_geom_bond_site_symmetry_2
_geom_bond_publ_flag
C11 C10 1.198(3) . ?
C11 C12 1.434(3) . ?
C8 C7 1.191(3) . ?
C8 C9 1.481(3) . ?
C7 C6 1.446(3) . ?
C9 C10 1.475(3) . ?
C9 N1 1.477(2) . ?
C9 C18 1.530(3) . ?
O2 C20 1.333(3) . ?
O2 C21 1.443(3) . ?
C12 C17 1.388(3) . ?
C12 C13 1.393(4) . ?
N1 C22 1.459(3) . ?
N1 C23 1.465(3) . ?
N1 H1 0.9100 . ?
C20 O1 1.199(3) . ?
C20 C19 1.471(3) . ?
C6 C5 1.381(3) . ?
C6 C1 1.389(3) . ?
C16 C15 1.368(4) . ?
C16 C17 1.387(4) . ?
C16 H16 0.9300 . ?
C13 C14 1.371(4) . ?
C13 H13 0.9300 . ?
C17 H17 0.9300 . ?
C19 C18 1.305(3) . ?
C19 H19 0.9300 . ?
C18 H18 0.9300 . ?
C2 C3 1.370(4) . ?
C2 C1 1.386(4) . ?
C2 H2 0.9300 . ?
C1 H1A 0.9300 . ?
C14 C15 1.367(4) . ?
C14 H14 0.9300 . ?
C15 H15 0.9300 . ?
C22 H22B 0.9600 . ?
C22 H22C 0.9600 . ?
C22 H22A 0.9600 . ?
C5 C4 1.375(4) . ?
C5 H5 0.9300 . ?
C4 C3 1.363(4) . ?
C4 H4 0.9300 . ?
C23 H23A 0.9600 . ?
C23 H23C 0.9600 . ?
C23 H23B 0.9600 . ?
C3 H3 0.9300 . ?
C21 H21B 0.9600 . ?
C21 H21A 0.9600 . ?
C21 H21C 0.9600 . ?

loop_
_cod_related_entry_id
_cod_related_entry_database
_cod_related_entry_code
1 ChemSpider 30659232
